data_1513639
loop_
_publ_author_name
'Jim\'enez, \'Angel J.'
'Lin, Mei-Jin'
'Burschka, Christian'
'Becker, Johannes'
'Settels, Volker'
'Engels, Bernd'
'W\"urthner, Frank'

_publ_section_title
;
 Structure--property relationships for 1,7-diphenoxy-perylene bisimides in
 solution and in the solid state
;
_journal_issue 2
_journal_name_full 'Chemical Science'
_journal_page_first 608
_journal_paper_doi 10.1039/c3sc52344f
_journal_volume 5
_journal_year 2014
_chemical_formula_moiety '2(C52 H46 N2 O6), C H2 Cl2'
_chemical_formula_sum 'C52.5 H47 Cl N2 O6'
_chemical_formula_weight 837.37
_chemical_name_systematic
; 
 ? 
;
_space_group_IT_number 15
_symmetry_cell_setting monoclinic
_symmetry_space_group_name_Hall '-C 2yc'
_symmetry_space_group_name_H-M 'C 1 2/c 1'
_atom_sites_solution_hydrogens geom
_atom_sites_solution_primary direct
_atom_sites_solution_secondary difmap
_audit_creation_method SHELXL-97
_cell_angle_alpha 90.00
_cell_angle_beta 90.723(3)
_cell_angle_gamma 90.00
_cell_formula_units_Z 4
_cell_length_a 22.8894(13)
_cell_length_b 12.5211(6)
_cell_length_c 15.4873(7)
_cell_measurement_reflns_used 8118
_cell_measurement_temperature 100(2)
_cell_measurement_theta_max 26.4
_cell_measurement_theta_min 2.63
_cell_volume 4438.3(4)
_computing_cell_refinement Bruker-SAINT
_computing_data_collection Bruker-SAINT
_computing_data_reduction Bruker-SAINT
_computing_molecular_graphics CCDC-Mercury
_computing_publication_material Bruker-SHELXTL
_computing_structure_refinement 'SHELXL-97 (Sheldrick, 2008)'
_computing_structure_solution 'SHELXS-97 (Sheldrick, 2008)'
_diffrn_ambient_temperature 100(2)
_diffrn_measured_fraction_theta_full 0.992
_diffrn_measured_fraction_theta_max 0.992
_diffrn_measurement_device_type Bruker-kappa_APEX2_CCD
_diffrn_measurement_method omega_and_phi_scan
_diffrn_radiation_monochromator MONTEL_multi_layer_optics
_diffrn_radiation_source rotating_anode
_diffrn_radiation_type MoK\a
_diffrn_radiation_wavelength 0.71073
_diffrn_reflns_av_R_equivalents 0.0334
_diffrn_reflns_av_sigmaI/netI 0.0187
_diffrn_reflns_limit_h_max 28
_diffrn_reflns_limit_h_min -28
_diffrn_reflns_limit_k_max 15
_diffrn_reflns_limit_k_min -15
_diffrn_reflns_limit_l_max 19
_diffrn_reflns_limit_l_min -19
_diffrn_reflns_number 40123
_diffrn_reflns_theta_full 26.42
_diffrn_reflns_theta_max 26.42
_diffrn_reflns_theta_min 2.27
_exptl_absorpt_coefficient_mu 0.139
_exptl_absorpt_correction_T_max .7454
_exptl_absorpt_correction_T_min .6424
_exptl_absorpt_correction_type multi-scan
_exptl_absorpt_process_details Bruker-SADABS
_exptl_crystal_colour red
_exptl_crystal_density_diffrn 1.253
_exptl_crystal_density_method 'not measured'
_exptl_crystal_description block
_exptl_crystal_F_000 1764
_exptl_crystal_size_max .2
_exptl_crystal_size_mid .2
_exptl_crystal_size_min .1
_platon_squeeze_details
;
;
_refine_diff_density_max 0.270
_refine_diff_density_min -0.174
_refine_diff_density_rms 0.051
_refine_ls_extinction_method none
_refine_ls_goodness_of_fit_ref 1.071
_refine_ls_hydrogen_treatment constr
_refine_ls_matrix_type full
_refine_ls_number_parameters 294
_refine_ls_number_reflns 4537
_refine_ls_number_restraints 32
_refine_ls_restrained_S_all 1.072
_refine_ls_R_factor_all 0.0695
_refine_ls_R_factor_gt 0.0587
_refine_ls_shift/su_max 0.000
_refine_ls_shift/su_mean 0.000
_refine_ls_structure_factor_coef Fsqd
_refine_ls_weighting_details 'calc w=1/[\s^2^(Fo^2^)+(0.1018P)^2^+2.9978P] where P=(Fo^2^+2Fc^2^)/3'
_refine_ls_weighting_scheme calc
_refine_ls_wR_factor_gt 0.1729
_refine_ls_wR_factor_ref 0.1816
_reflns_number_gt 3634
_reflns_number_total 4537
_reflns_threshold_expression >2sigma(I)
_cod_data_source_file c3sc52344f.txt
_cod_data_source_block kr567q-srb
_cod_original_sg_symbol_H-M C2/c
_cod_original_formula_sum 'C52.50 H47 Cl N2 O6'
_cod_database_code 1513639

loop_
_symmetry_equiv_pos_as_xyz
'x, y, z'
'-x, y, -z+1/2'
'x+1/2, y+1/2, z'
'-x+1/2, y+1/2, -z+1/2'
'-x, -y, -z'
'x, -y, z-1/2'
'-x+1/2, -y+1/2, -z'
'x+1/2, -y+1/2, z-1/2'

loop_
_atom_site_label
_atom_site_type_symbol
_atom_site_fract_x
_atom_site_fract_y
_atom_site_fract_z
_atom_site_U_iso_or_equiv
_atom_site_adp_type
_atom_site_occupancy
_atom_site_symmetry_multiplicity
_atom_site_calc_flag
_atom_site_refinement_flags
_atom_site_disorder_assembly
_atom_site_disorder_group
C1 C 0.24701(8) 0.62924(15) 0.15635(10) 0.0389(4) Uani 1 1 d . . .
C2 C 0.24836(7) 0.69298(13) 0.08199(10) 0.0323(4) Uani 1 1 d . . .
C3 C 0.28806(7) 0.78397(12) 0.07061(10) 0.0313(4) Uani 1 1 d . . .
C4 C 0.32235(8) 0.82481(14) 0.13782(11) 0.0387(4) Uani 1 1 d . . .
H4 H 0.3192 0.7941 0.1937 0.046 Uiso 1 1 calc R . .
C5 C 0.36119(9) 0.90915(15) 0.12594(11) 0.0433(4) Uani 1 1 d . . .
H5 H 0.3847 0.9332 0.1731 0.052 Uiso 1 1 calc R . .
C6 C 0.36592(8) 0.95764(14) 0.04729(11) 0.0376(4) Uani 1 1 d . . .
C7 C 0.32891(7) 0.92415(13) -0.02154(10) 0.0329(4) Uani 1 1 d . . .
C8 C 0.28994(7) 0.83665(13) -0.01180(10) 0.0313(4) Uani 1 1 d . . .
C9 C 0.29082(8) 0.95822(15) -0.16463(11) 0.0402(4) Uani 1 1 d . . .
H9 H 0.2903 0.9996 -0.2161 0.048 Uiso 1 1 calc R . .
C10 C 0.32867(8) 0.98404(14) -0.09820(10) 0.0349(4) Uani 1 1 d . . .
C11 C 0.36681(8) 1.07912(14) -0.10828(11) 0.0358(4) Uani 1 1 d . A .
C12 C 0.40783(9) 1.04591(15) 0.03607(12) 0.0459(5) Uani 1 1 d . A .
C13 C 0.44789(8) 1.19354(14) -0.05036(12) 0.0397(4) Uani 0.875(4) 1 d PD A 1
H13 H 0.4759 1.1876 -0.0005 0.048 Uiso 0.875(4) 1 calc PR A 1
C14 C 0.41635(10) 1.29740(16) -0.03777(17) 0.0419(5) Uani 0.875(4) 1 d PD A 1
H14A H 0.3956 1.2960 0.0179 0.050 Uiso 0.875(4) 1 calc PR A 1
H14B H 0.3869 1.3070 -0.0845 0.050 Uiso 0.875(4) 1 calc PR A 1
C15 C 0.45911(12) 1.39060(19) -0.03831(19) 0.0464(7) Uani 0.875(4) 1 d PD A 1
H15A H 0.4372 1.4586 -0.0344 0.056 Uiso 0.875(4) 1 calc PR A 1
H15B H 0.4855 1.3856 0.0127 0.056 Uiso 0.875(4) 1 calc PR A 1
C16 C 0.49494(11) 1.39039(18) -0.11957(16) 0.0516(6) Uani 0.875(4) 1 d PD A 1
H16A H 0.5231 1.4504 -0.1176 0.062 Uiso 0.875(4) 1 calc PR A 1
H16B H 0.4689 1.4008 -0.1704 0.062 Uiso 0.875(4) 1 calc PR A 1
C17 C 0.52786(10) 1.28582(19) -0.12876(18) 0.0528(7) Uani 0.875(4) 1 d PD A 1
H17A H 0.5556 1.2775 -0.0797 0.063 Uiso 0.875(4) 1 calc PR A 1
H17B H 0.5506 1.2870 -0.1827 0.063 Uiso 0.875(4) 1 calc PR A 1
C19 C 0.48532(10) 1.19038(18) -0.13080(16) 0.0468(6) Uani 0.875(4) 1 d PD A 1
H19A H 0.4601 1.1943 -0.1831 0.056 Uiso 0.875(4) 1 calc PR A 1
H19B H 0.5076 1.1226 -0.1326 0.056 Uiso 0.875(4) 1 calc PR A 1
C13B C 0.44789(8) 1.19354(14) -0.05036(12) 0.0397(4) Uani 0.125(4) 1 d PD A 2
H13B H 0.4404 1.2173 -0.1112 0.048 Uiso 0.125(4) 1 calc PR A 2
C14B C 0.4262(10) 1.2863(15) 0.0003(18) 0.081(4) Uiso 0.125(4) 1 d PD A 2
H14C H 0.3850 1.3015 -0.0158 0.097 Uiso 0.125(4) 1 calc PR A 2
H14D H 0.4280 1.2696 0.0628 0.097 Uiso 0.125(4) 1 calc PR A 2
C15B C 0.4641(10) 1.3837(17) -0.019(3) 0.081(4) Uiso 0.125(4) 1 d PD A 2
H15C H 0.4569 1.4388 0.0259 0.097 Uiso 0.125(4) 1 calc PR A 2
H15D H 0.4522 1.4138 -0.0752 0.097 Uiso 0.125(4) 1 calc PR A 2
C16B C 0.5282(9) 1.3592(16) -0.0200(16) 0.081(4) Uiso 0.125(4) 1 d PD A 2
H16C H 0.5490 1.4223 -0.0429 0.097 Uiso 0.125(4) 1 calc PR A 2
H16D H 0.5421 1.3480 0.0401 0.097 Uiso 0.125(4) 1 calc PR A 2
C17B C 0.5450(9) 1.2640(15) -0.0722(16) 0.081(4) Uiso 0.125(4) 1 d PD A 2
H17C H 0.5869 1.2483 -0.0614 0.097 Uiso 0.125(4) 1 calc PR A 2
H17D H 0.5402 1.2815 -0.1342 0.097 Uiso 0.125(4) 1 calc PR A 2
C19B C 0.5091(6) 1.1637(14) -0.0524(16) 0.081(4) Uiso 0.125(4) 1 d PD A 2
H19C H 0.5154 1.1089 -0.0974 0.097 Uiso 0.125(4) 1 calc PR A 2
H19D H 0.5214 1.1335 0.0041 0.097 Uiso 0.125(4) 1 calc PR A 2
C20 C 0.27233(9) 0.60294(18) 0.36979(12) 0.0509(5) Uani 1 1 d . . .
C21 C 0.29027(10) 0.5359(2) 0.43766(12) 0.0563(6) Uani 1 1 d . . .
H21 H 0.2762 0.5486 0.4942 0.068 Uiso 1 1 calc R . .
C22 C 0.32777(10) 0.4523(2) 0.42405(14) 0.0628(7) Uani 1 1 d . . .
H22 H 0.3394 0.4085 0.4713 0.075 Uiso 1 1 calc R . .
C23 C 0.34882(10) 0.4309(2) 0.34292(15) 0.0619(6) Uani 1 1 d . . .
H23 H 0.3740 0.3716 0.3344 0.074 Uiso 1 1 calc R . .
C24 C 0.33339(9) 0.4959(2) 0.27334(13) 0.0550(6) Uani 1 1 d . . .
C25 C 0.23178(12) 0.6946(2) 0.38184(16) 0.0678(7) Uani 1 1 d . . .
H25A H 0.2527 0.7617 0.3717 0.102 Uiso 1 1 calc R . .
H25B H 0.2170 0.6939 0.4409 0.102 Uiso 1 1 calc R . .
H25C H 0.1990 0.6886 0.3408 0.102 Uiso 1 1 calc R . .
C26 C 0.35717(12) 0.4754(3) 0.18417(16) 0.0743(8) Uani 1 1 d . . .
H26A H 0.3265 0.4440 0.1475 0.111 Uiso 1 1 calc R . .
H26B H 0.3903 0.4260 0.1884 0.111 Uiso 1 1 calc R . .
H26C H 0.3701 0.5429 0.1589 0.111 Uiso 1 1 calc R . .
N1 N 0.40745(6) 1.10015(11) -0.04248(9) 0.0369(4) Uani 1 1 d . . .
O1 O 0.44195(9) 1.07075(15) 0.09329(11) 0.0824(7) Uani 1 1 d . . .
O2 O 0.36245(6) 1.13727(11) -0.17077(8) 0.0475(4) Uani 1 1 d . . .
O3 O 0.28416(7) 0.65369(12) 0.22310(9) 0.0586(5) Uani 1 1 d . . .
C18 C 0.29566(9) 0.57988(17) 0.28900(12) 0.0479(5) Uani 1 1 d . . .

loop_
_atom_site_aniso_label
_atom_site_aniso_U_11
_atom_site_aniso_U_22
_atom_site_aniso_U_33
_atom_site_aniso_U_23
_atom_site_aniso_U_13
_atom_site_aniso_U_12
C1 0.0468(10) 0.0431(10) 0.0265(8) 0.0013(7) -0.0089(7) -0.0095(8)
C2 0.0387(9) 0.0320(8) 0.0261(8) -0.0014(6) -0.0032(6) -0.0007(7)
C3 0.0406(9) 0.0273(8) 0.0258(8) -0.0020(6) -0.0040(6) 0.0007(7)
C4 0.0524(10) 0.0375(9) 0.0261(8) 0.0037(7) -0.0083(7) -0.0050(8)
C5 0.0583(11) 0.0396(10) 0.0315(9) 0.0010(7) -0.0165(8) -0.0105(8)
C6 0.0468(10) 0.0334(9) 0.0322(8) 0.0022(7) -0.0090(7) -0.0049(7)
C7 0.0424(9) 0.0296(8) 0.0267(8) -0.0022(6) -0.0042(6) -0.0006(7)
C8 0.0401(9) 0.0285(8) 0.0253(8) -0.0031(6) -0.0032(6) 0.0018(6)
C9 0.0502(10) 0.0425(10) 0.0277(8) 0.0073(7) -0.0067(7) -0.0099(8)
C10 0.0410(9) 0.0333(9) 0.0302(8) 0.0011(7) -0.0030(7) -0.0035(7)
C11 0.0404(9) 0.0357(9) 0.0311(8) 0.0006(7) -0.0030(7) -0.0023(7)
C12 0.0596(12) 0.0401(10) 0.0376(9) 0.0054(8) -0.0169(8) -0.0113(9)
C13 0.0426(9) 0.0357(9) 0.0404(9) 0.0029(7) -0.0065(7) -0.0073(7)
C14 0.0405(11) 0.0354(11) 0.0499(12) -0.0039(9) 0.0005(9) -0.0047(9)
C15 0.0470(12) 0.0313(11) 0.0607(19) -0.0025(10) -0.0052(11) -0.0052(9)
C16 0.0561(14) 0.0385(12) 0.0600(14) 0.0051(10) -0.0020(11) -0.0129(10)
C17 0.0412(12) 0.0518(14) 0.0656(16) -0.0014(11) 0.0069(11) -0.0091(10)
C19 0.0412(11) 0.0417(12) 0.0576(14) -0.0048(10) 0.0060(10) -0.0031(9)
C13B 0.0426(9) 0.0357(9) 0.0404(9) 0.0029(7) -0.0065(7) -0.0073(7)
C20 0.0537(11) 0.0621(13) 0.0367(10) 0.0053(9) -0.0127(8) -0.0269(10)
C21 0.0610(13) 0.0752(15) 0.0324(9) 0.0095(9) -0.0084(9) -0.0308(12)
C22 0.0599(13) 0.0792(16) 0.0490(12) 0.0293(11) -0.0176(10) -0.0242(12)
C23 0.0528(12) 0.0714(15) 0.0611(14) 0.0178(11) -0.0109(10) -0.0134(11)
C24 0.0495(11) 0.0695(14) 0.0459(11) 0.0144(10) -0.0084(9) -0.0198(11)
C25 0.0746(16) 0.0718(16) 0.0566(13) -0.0045(12) -0.0111(12) -0.0186(13)
C26 0.0650(15) 0.101(2) 0.0568(14) 0.0098(14) 0.0071(11) -0.0147(14)
N1 0.0434(8) 0.0328(7) 0.0344(7) 0.0023(6) -0.0059(6) -0.0063(6)
O1 0.1136(15) 0.0738(11) 0.0586(10) 0.0290(8) -0.0475(10) -0.0564(11)
O2 0.0576(8) 0.0462(8) 0.0382(7) 0.0107(6) -0.0128(6) -0.0146(6)
O3 0.0781(10) 0.0609(9) 0.0362(7) 0.0193(6) -0.0269(7) -0.0341(8)
C18 0.0507(11) 0.0591(12) 0.0335(9) 0.0152(8) -0.0148(8) -0.0255(10)

loop_
_atom_type_symbol
_atom_type_description
_atom_type_scat_dispersion_real
_atom_type_scat_dispersion_imag
_atom_type_scat_source
C C 0.0033 0.0016 'International Tables Vol C Tables 4.2.6.8 and 6.1.1.4'
H H 0.0000 0.0000 'International Tables Vol C Tables 4.2.6.8 and 6.1.1.4'
N N 0.0061 0.0033 'International Tables Vol C Tables 4.2.6.8 and 6.1.1.4'
O O 0.0106 0.0060 'International Tables Vol C Tables 4.2.6.8 and 6.1.1.4'
Cl Cl 0.1484 0.1585 'International Tables Vol C Tables 4.2.6.8 and 6.1.1.4'

loop_
_geom_angle_atom_site_label_1
_geom_angle_atom_site_label_2
_geom_angle_atom_site_label_3
_geom_angle
_geom_angle_site_symmetry_1
_geom_angle_site_symmetry_3
O3 C1 C2 118.34(15) . .
O3 C1 C9 119.02(15) . 7_565
C2 C1 C9 122.64(15) . 7_565
C1 C2 C8 117.08(15) . 7_565
C1 C2 C3 124.05(15) . .
C8 C2 C3 118.81(14) 7_565 .
C4 C3 C8 118.17(15) . .
C4 C3 C2 122.58(14) . .
C8 C3 C2 119.18(14) . .
C3 C4 C5 122.25(15) . .
C6 C5 C4 120.81(16) . .
C5 C6 C7 119.07(16) . .
C5 C6 C12 119.79(15) . .
C7 C6 C12 121.11(15) . .
C10 C7 C6 118.30(15) . .
C10 C7 C8 120.35(15) . .
C6 C7 C8 121.21(15) . .
C7 C8 C2 119.75(14) . 7_565
C7 C8 C3 118.25(14) . .
C2 C8 C3 121.91(15) 7_565 .
C10 C9 C1 119.92(15) . 7_565
C9 C10 C7 120.19(16) . .
C9 C10 C11 118.37(15) . .
C7 C10 C11 121.38(15) . .
O2 C11 N1 121.07(15) . .
O2 C11 C10 121.45(15) . .
N1 C11 C10 117.48(14) . .
O1 C12 N1 120.62(17) . .
O1 C12 C6 121.27(17) . .
N1 C12 C6 118.11(15) . .
N1 C13 C14 111.54(15) . .
N1 C13 C19 113.67(15) . .
C14 C13 C19 113.93(17) . .
C13 C14 C15 110.66(18) . .
C16 C15 C14 111.0(2) . .
C15 C16 C17 110.78(19) . .
C16 C17 C19 110.88(18) . .
C13 C19 C17 108.98(18) . .
C14B C15B C16B 113.4(17) . .
C17B C16B C15B 115.4(18) . .
C16B C17B C19B 113.8(15) . .
C18 C20 C21 115.8(2) . .
C18 C20 C25 121.16(19) . .
C21 C20 C25 123.0(2) . .
C22 C21 C20 121.3(2) . .
C21 C22 C23 121.0(2) . .
C22 C23 C24 120.3(3) . .
C18 C24 C23 117.4(2) . .
C18 C24 C26 121.4(2) . .
C23 C24 C26 121.1(2) . .
C12 N1 C11 122.83(14) . .
C12 N1 C13 117.06(14) . .
C11 N1 C13 119.65(14) . .
C1 O3 C18 120.92(14) . .
C24 C18 C20 124.09(18) . .
C24 C18 O3 119.08(19) . .
C20 C18 O3 116.5(2) . .

loop_
_geom_bond_atom_site_label_1
_geom_bond_atom_site_label_2
_geom_bond_distance
_geom_bond_site_symmetry_2
C1 O3 1.365(2) .
C1 C2 1.402(2) .
C1 C9 1.403(2) 7_565
C2 C8 1.436(2) 7_565
C2 C3 1.469(2) .
C3 C4 1.393(2) .
C3 C8 1.438(2) .
C4 C5 1.394(3) .
C5 C6 1.366(2) .
C6 C7 1.417(2) .
C6 C12 1.475(3) .
C7 C10 1.404(2) .
C7 C8 1.422(2) .
C8 C2 1.436(2) 7_565
C9 C10 1.375(2) .
C9 C1 1.403(2) 7_565
C10 C11 1.486(2) .
C11 O2 1.214(2) .
C11 N1 1.396(2) .
C12 O1 1.214(2) .
C12 N1 1.393(2) .
C13 N1 1.497(2) .
C13 C14 1.501(3) .
C13 C19 1.521(3) .
C14 C15 1.523(3) .
C15 C16 1.511(4) .
C16 C17 1.518(3) .
C17 C19 1.542(3) .
C14B C15B 1.527(16) .
C15B C16B 1.501(16) .
C16B C17B 1.492(15) .
C17B C19B 1.534(15) .
C20 C18 1.397(3) .
C20 C21 1.403(3) .
C20 C25 1.489(4) .
C21 C22 1.371(4) .
C22 C23 1.378(4) .
C23 C24 1.392(3) .
C24 C18 1.385(3) .
C24 C26 1.513(3) .
O3 C18 1.399(2) .

loop_
_geom_torsion_atom_site_label_1
_geom_torsion_atom_site_label_2
_geom_torsion_atom_site_label_3
_geom_torsion_atom_site_label_4
_geom_torsion
_geom_torsion_site_symmetry_1
_geom_torsion_site_symmetry_4
O3 C1 C2 C8 178.13(16) . 7_565
C9 C1 C2 C8 -1.8(3) 7_565 7_565
O3 C1 C2 C3 1.0(3) . .
C9 C1 C2 C3 -178.94(17) 7_565 .
C1 C2 C3 C4 -9.5(3) . .
C8 C2 C3 C4 173.40(16) 7_565 .
C1 C2 C3 C8 173.45(16) . .
C8 C2 C3 C8 -3.6(3) 7_565 .
C8 C3 C4 C5 -4.9(3) . .
C2 C3 C4 C5 178.07(17) . .
C3 C4 C5 C6 1.9(3) . .
C4 C5 C6 C7 2.7(3) . .
C4 C5 C6 C12 -179.29(18) . .
C5 C6 C7 C10 171.47(17) . .
C12 C6 C7 C10 -6.5(3) . .
C5 C6 C7 C8 -4.3(3) . .
C12 C6 C7 C8 177.76(16) . .
C10 C7 C8 C2 2.3(2) . 7_565
C6 C7 C8 C2 177.95(16) . 7_565
C10 C7 C8 C3 -174.38(15) . .
C6 C7 C8 C3 1.3(2) . .
C4 C3 C8 C7 3.2(2) . .
C2 C3 C8 C7 -179.65(14) . .
C4 C3 C8 C2 -173.42(16) . 7_565
C2 C3 C8 C2 3.7(3) . 7_565
C1 C9 C10 C7 -1.0(3) 7_565 .
C1 C9 C10 C11 -178.20(16) 7_565 .
C6 C7 C10 C9 -176.01(17) . .
C8 C7 C10 C9 -0.2(3) . .
C6 C7 C10 C11 1.1(3) . .
C8 C7 C10 C11 176.86(15) . .
C9 C10 C11 O2 4.8(3) . .
C7 C10 C11 O2 -172.38(18) . .
C9 C10 C11 N1 -176.12(16) . .
C7 C10 C11 N1 6.7(2) . .
C5 C6 C12 O1 6.4(3) . .
C7 C6 C12 O1 -175.7(2) . .
C5 C6 C12 N1 -173.90(18) . .
C7 C6 C12 N1 4.1(3) . .
N1 C13 C14 C15 175.12(18) . .
C19 C13 C14 C15 -54.5(3) . .
C13 C14 C15 C16 54.8(3) . .
C14 C15 C16 C17 -57.6(3) . .
C15 C16 C17 C19 58.4(3) . .
N1 C13 C19 C17 -176.17(17) . .
C14 C13 C19 C17 54.5(2) . .
C16 C17 C19 C13 -55.5(3) . .
C14B C15B C16B C17B 48(4) . .
C15B C16B C17B C19B -50(3) . .
C18 C20 C21 C22 -0.9(3) . .
C25 C20 C21 C22 -179.9(2) . .
C20 C21 C22 C23 -0.5(3) . .
C21 C22 C23 C24 1.6(3) . .
C22 C23 C24 C18 -1.3(3) . .
C22 C23 C24 C26 178.5(2) . .
O1 C12 N1 C11 -176.0(2) . .
C6 C12 N1 C11 4.3(3) . .
O1 C12 N1 C13 -3.8(3) . .
C6 C12 N1 C13 176.43(16) . .
O2 C11 N1 C12 169.66(18) . .
C10 C11 N1 C12 -9.4(3) . .
O2 C11 N1 C13 -2.3(3) . .
C10 C11 N1 C13 178.62(15) . .
C14 C13 N1 C12 -99.7(2) . .
C19 C13 N1 C12 129.82(19) . .
C14 C13 N1 C11 72.7(2) . .
C19 C13 N1 C11 -57.8(2) . .
C2 C1 O3 C18 -163.89(19) . .
C9 C1 O3 C18 16.1(3) 7_565 .
C23 C24 C18 C20 -0.1(3) . .
C26 C24 C18 C20 -179.9(2) . .
C23 C24 C18 O3 173.09(17) . .
C26 C24 C18 O3 -6.7(3) . .
C21 C20 C18 C24 1.2(3) . .
C25 C20 C18 C24 -179.82(19) . .
C21 C20 C18 O3 -172.16(16) . .
C25 C20 C18 O3 6.8(3) . .
C1 O3 C18 C24 77.0(2) . .
C1 O3 C18 C20 -109.3(2) . .

loop_
_platon_squeeze_void_nr
_platon_squeeze_void_average_x
_platon_squeeze_void_average_y
_platon_squeeze_void_average_z
_platon_squeeze_void_volume
_platon_squeeze_void_count_electrons
_platon_squeeze_void_content
1 0.500 0.203 0.250 127 31 ' '
2 0.000 0.297 0.750 127 31 ' '
3 0.000 0.703 0.250 127 31 ' '
4 0.500 0.797 0.750 127 31 ' '
